data_4120302
loop_
_publ_author_name
'Pavel A. Donets'
'Nicolai Cramer'

_publ_section_title
;
 Diaminophosphine Oxide Ligand Enabled Asymmetric Nickel-Catalyzed
 Hydrocarbamoylations of Alkenes
;
_journal_name_full 'Journal of the American Chemical Society'
_journal_page_first 11772
_journal_page_last 11775
_journal_paper_doi 10.1021/ja406730t
_journal_volume 135
_journal_year 2013
_chemical_absolute_configuration rmad
_chemical_formula_moiety 'C11 H20 N O, Br'
_chemical_formula_sum 'C11 H20 Br N O'
_chemical_formula_weight 262.19
_space_group_IT_number 19
_symmetry_cell_setting orthorhombic
_symmetry_space_group_name_Hall 'P 2ac 2ab'
_symmetry_space_group_name_H-M 'P 21 21 21'
_atom_sites_solution_hydrogens geom
_atom_sites_solution_primary direct
_atom_sites_solution_secondary difmap
_audit_creation_method SHELXL-97
_audit_update_record
;
2013-02-15 # Formatted by publCIF
;
_cell_angle_alpha 90.00
_cell_angle_beta 90.00
_cell_angle_gamma 90.00
_cell_formula_units_Z 4
_cell_length_a 7.70090(13)
_cell_length_b 8.44732(20)
_cell_length_c 19.9183(4)
_cell_measurement_reflns_used 6443
_cell_measurement_temperature 293(2)
_cell_measurement_theta_max 73.2580
_cell_measurement_theta_min 4.4570
_cell_volume 1295.72(5)
_computing_cell_refinement
; 
CrysAlisPro, Agilent Technologies, 
Version 1.171.36.24 (release 03-12-2012 CrysAlis171 .NET) 
(compiled Dec  3 2012,18:21:49) 
;
_computing_data_collection
; 
CrysAlisPro, Agilent Technologies, 
Version 1.171.36.24 (release 03-12-2012 CrysAlis171 .NET) 
(compiled Dec  3 2012,18:21:49) 
;
_computing_data_reduction
; 
CrysAlisPro, Agilent Technologies, 
Version 1.171.36.24 (release 03-12-2012 CrysAlis171 .NET) 
(compiled Dec  3 2012,18:21:49) 
;
_computing_structure_refinement 'SHELXL-97 (Sheldrick, 1997)'
_computing_structure_solution 'SHELXS-97 (Sheldrick, 1990)'
_diffrn_ambient_temperature 293(2)
_diffrn_detector_area_resol_mean 10.2665
_diffrn_measured_fraction_theta_full 0.988
_diffrn_measured_fraction_theta_max 0.988
_diffrn_measurement_device_type 'SuperNova, Dual, Cu at zero, Atlas'
_diffrn_measurement_method 'omega scans'
_diffrn_radiation_monochromator mirror
_diffrn_radiation_source 'SuperNova (Cu) x-ray Source'
_diffrn_radiation_type 'Cu K\a'
_diffrn_radiation_wavelength 1.54178
_diffrn_reflns_av_R_equivalents 0.0181
_diffrn_reflns_av_sigmaI/netI 0.0141
_diffrn_reflns_limit_h_max 9
_diffrn_reflns_limit_h_min -6
_diffrn_reflns_limit_k_max 10
_diffrn_reflns_limit_k_min -10
_diffrn_reflns_limit_l_max 22
_diffrn_reflns_limit_l_min -24
_diffrn_reflns_number 8687
_diffrn_reflns_theta_full 73.34
_diffrn_reflns_theta_max 73.34
_diffrn_reflns_theta_min 4.44
_exptl_absorpt_coefficient_mu 4.099
_exptl_absorpt_correction_T_max 1.00000
_exptl_absorpt_correction_T_min 0.37701
_exptl_absorpt_correction_type multi-scan
_exptl_absorpt_process_details
;
CrysAlisPro, Agilent Technologies,
Version 1.171.36.24 (release 03-12-2012 CrysAlis171 .NET)
(compiled Dec  3 2012,18:21:49)
empirical absorption correction using spherical harmonics,
 implemented in SCALE3 ABSPACK scaling algorithm.
;
_exptl_crystal_colour colourless
_exptl_crystal_density_diffrn 1.344
_exptl_crystal_description needle
_exptl_crystal_F_000 544
_exptl_crystal_size_max 0.48
_exptl_crystal_size_mid 0.14
_exptl_crystal_size_min 0.13
_refine_diff_density_max 0.250
_refine_diff_density_min -0.274
_refine_diff_density_rms 0.030
_refine_ls_abs_structure_details 'Flack H D (1983), Acta Cryst. A39, 876-881'
_refine_ls_abs_structure_Flack -0.035(17)
_refine_ls_extinction_coef 0.00078(18)
_refine_ls_extinction_expression Fc^*^=kFc[1+0.001xFc^2^\l^3^/sin(2\q)]^-1/4^
_refine_ls_extinction_method SHELXL
_refine_ls_goodness_of_fit_ref 1.032
_refine_ls_hydrogen_treatment constr
_refine_ls_matrix_type full
_refine_ls_number_parameters 129
_refine_ls_number_reflns 2559
_refine_ls_number_restraints 0
_refine_ls_restrained_S_all 1.032
_refine_ls_R_factor_all 0.0201
_refine_ls_R_factor_gt 0.0198
_refine_ls_shift/su_max 0.001
_refine_ls_shift/su_mean 0.000
_refine_ls_structure_factor_coef Fsqd
_refine_ls_weighting_details 'calc w=1/[\s^2^(Fo^2^)+(0.0301P)^2^+0.2087P] where P=(Fo^2^+2Fc^2^)/3'
_refine_ls_weighting_scheme calc
_refine_ls_wR_factor_gt 0.0542
_refine_ls_wR_factor_ref 0.0545
_reflns_number_gt 2515
_reflns_number_total 2559
_reflns_threshold_expression >2sigma(I)
_cod_data_source_file ja406730t_si_002.cif
_cod_data_source_block pdo-807
_cod_original_cell_volume 1295.73(4)
_cod_database_code 4120302

loop_
_symmetry_equiv_pos_as_xyz
'x, y, z'
'-x+1/2, -y, z+1/2'
'-x, y+1/2, -z+1/2'
'x+1/2, -y+1/2, -z'

loop_
_atom_site_label
_atom_site_type_symbol
_atom_site_fract_x
_atom_site_fract_y
_atom_site_fract_z
_atom_site_U_iso_or_equiv
_atom_site_adp_type
_atom_site_occupancy
_atom_site_symmetry_multiplicity
_atom_site_calc_flag
_atom_site_refinement_flags
Br1 Br 0.67746(3) 0.60446(3) 0.425326(11) 0.06701(10) Uani 1 1 d .
O1 O 0.0596(2) 0.80309(18) 0.29372(7) 0.0670(4) Uani 1 1 d .
N1 N 0.28104(18) 0.65085(16) 0.38733(6) 0.0428(3) Uani 1 1 d .
H1 H 0.3969 0.6345 0.3931 0.051 Uiso 1 1 calc R
C1 C 0.2542(3) 0.8264(2) 0.38785(9) 0.0559(5) Uani 1 1 d .
H1A H 0.3448 0.8769 0.3616 0.067 Uiso 1 1 calc R
H1B H 0.2625 0.8653 0.4336 0.067 Uiso 1 1 calc R
C2 C 0.0799(4) 0.8694(3) 0.35926(11) 0.0676(6) Uani 1 1 d .
H2A H -0.0110 0.8301 0.3885 0.081 Uiso 1 1 calc R
H2B H 0.0694 0.9837 0.3568 0.081 Uiso 1 1 calc R
C3 C 0.0581(2) 0.6362(2) 0.29885(9) 0.0503(4) Uani 1 1 d .
H3A H 0.0287 0.5914 0.2555 0.060 Uiso 1 1 calc R
H3B H -0.0311 0.6046 0.3305 0.060 Uiso 1 1 calc R
C4 C 0.2315(2) 0.5693(2) 0.32164(8) 0.0443(4) Uani 1 1 d .
C5 C 0.2105(3) 0.3961(3) 0.34285(9) 0.0609(5) Uani 1 1 d .
H5A H 0.3039 0.3328 0.3243 0.073 Uiso 1 1 calc R
H5B H 0.1011 0.3546 0.3263 0.073 Uiso 1 1 calc R
C6 C 0.2147(3) 0.3893(2) 0.42023(9) 0.0579(4) Uani 1 1 d .
H6 H 0.3304 0.3539 0.4343 0.070 Uiso 1 1 calc R
C7 C 0.1918(3) 0.5610(2) 0.44155(8) 0.0482(4) Uani 1 1 d .
H7A H 0.0698 0.5891 0.4441 0.058 Uiso 1 1 calc R
H7B H 0.2457 0.5805 0.4848 0.058 Uiso 1 1 calc R
C8 C 0.3752(3) 0.6006(3) 0.27021(9) 0.0613(5) Uani 1 1 d .
H8A H 0.3857 0.7139 0.2634 0.074 Uiso 1 1 calc R
H8B H 0.4846 0.5626 0.2882 0.074 Uiso 1 1 calc R
C9 C 0.3430(3) 0.5225(3) 0.20364(10) 0.0658(5) Uani 1 1 d .
H9 H 0.3275 0.4133 0.2031 0.079 Uiso 1 1 calc R
C10 C 0.3356(3) 0.5974(4) 0.14692(11) 0.0846(7) Uani 1 1 d .
H10A H 0.3506 0.7066 0.1458 0.101 Uiso 1 1 calc R
H10B H 0.3152 0.5419 0.1074 0.101 Uiso 1 1 calc R
C11 C 0.0803(5) 0.2816(3) 0.45234(13) 0.0973(10) Uani 1 1 d .
H11A H 0.0793 0.2983 0.5000 0.146 Uiso 1 1 calc R
H11B H 0.1089 0.1732 0.4430 0.146 Uiso 1 1 calc R
H11C H -0.0324 0.3052 0.4343 0.146 Uiso 1 1 calc R

loop_
_atom_site_aniso_label
_atom_site_aniso_U_11
_atom_site_aniso_U_22
_atom_site_aniso_U_33
_atom_site_aniso_U_23
_atom_site_aniso_U_13
_atom_site_aniso_U_12
Br1 0.04078(11) 0.10205(17) 0.05819(12) -0.00885(11) -0.00752(8) -0.00028(10)
O1 0.0874(11) 0.0644(8) 0.0491(7) 0.0006(6) -0.0167(7) 0.0190(8)
N1 0.0381(7) 0.0561(8) 0.0343(6) -0.0022(5) -0.0022(5) -0.0010(5)
C1 0.0737(12) 0.0527(9) 0.0412(9) -0.0049(7) 0.0003(8) -0.0108(9)
C2 0.0922(16) 0.0551(11) 0.0557(10) -0.0052(9) -0.0086(11) 0.0181(11)
C3 0.0458(9) 0.0644(11) 0.0406(8) -0.0082(7) -0.0067(7) 0.0060(8)
C4 0.0419(9) 0.0585(10) 0.0326(7) -0.0063(6) -0.0012(6) 0.0030(7)
C5 0.0827(14) 0.0534(9) 0.0466(9) -0.0068(8) -0.0051(9) 0.0098(11)
C6 0.0703(12) 0.0569(9) 0.0466(9) 0.0034(9) -0.0102(8) 0.0041(9)
C7 0.0533(10) 0.0584(9) 0.0329(7) 0.0001(6) -0.0011(7) -0.0042(8)
C8 0.0466(9) 0.0956(14) 0.0417(8) -0.0104(11) 0.0049(7) -0.0013(10)
C9 0.0600(12) 0.0915(14) 0.0458(9) -0.0142(10) 0.0074(9) 0.0049(11)
C10 0.0898(17) 0.119(2) 0.0444(9) -0.0070(12) 0.0059(11) -0.013(2)
C11 0.156(3) 0.0675(14) 0.0684(14) 0.0032(12) 0.0033(17) -0.0348(17)

loop_
_atom_type_symbol
_atom_type_description
_atom_type_scat_dispersion_real
_atom_type_scat_dispersion_imag
_atom_type_scat_source
C C 0.0181 0.0091 'International Tables Vol C Tables 4.2.6.8 and 6.1.1.4'
H H 0.0000 0.0000 'International Tables Vol C Tables 4.2.6.8 and 6.1.1.4'
N N 0.0311 0.0180 'International Tables Vol C Tables 4.2.6.8 and 6.1.1.4'
O O 0.0492 0.0322 'International Tables Vol C Tables 4.2.6.8 and 6.1.1.4'
Br Br -0.6763 1.2805 'International Tables Vol C Tables 4.2.6.8 and 6.1.1.4'

loop_
_geom_angle_atom_site_label_1
_geom_angle_atom_site_label_2
_geom_angle_atom_site_label_3
_geom_angle
C3 O1 C2 109.03(15)
C7 N1 C1 115.88(14)
C7 N1 C4 106.04(13)
C1 N1 C4 114.73(13)
C7 N1 H1 106.5
C1 N1 H1 106.5
C4 N1 H1 106.5
N1 C1 C2 111.10(16)
N1 C1 H1A 109.4
C2 C1 H1A 109.4
N1 C1 H1B 109.4
C2 C1 H1B 109.4
H1A C1 H1B 108.0
O1 C2 C1 110.44(18)
O1 C2 H2A 109.6
C1 C2 H2A 109.6
O1 C2 H2B 109.6
C1 C2 H2B 109.6
H2A C2 H2B 108.1
O1 C3 C4 112.69(17)
O1 C3 H3A 109.1
C4 C3 H3A 109.1
O1 C3 H3B 109.1
C4 C3 H3B 109.1
H3A C3 H3B 107.8
C3 C4 N1 107.92(14)
C3 C4 C8 111.77(15)
N1 C4 C8 108.35(14)
C3 C4 C5 110.18(17)
N1 C4 C5 102.78(13)
C8 C4 C5 115.22(17)
C4 C5 C6 108.01(15)
C4 C5 H5A 110.1
C6 C5 H5A 110.1
C4 C5 H5B 110.1
C6 C5 H5B 110.1
H5A C5 H5B 108.4
C11 C6 C7 112.0(2)
C11 C6 C5 115.36(19)
C7 C6 C5 103.92(15)
C11 C6 H6 108.4
C7 C6 H6 108.4
C5 C6 H6 108.4
N1 C7 C6 103.30(14)
N1 C7 H7A 111.1
C6 C7 H7A 111.1
N1 C7 H7B 111.1
C6 C7 H7B 111.1
H7A C7 H7B 109.1
C9 C8 C4 113.34(17)
C9 C8 H8A 108.9
C4 C8 H8A 108.9
C9 C8 H8B 108.9
C4 C8 H8B 108.9
H8A C8 H8B 107.7
C10 C9 C8 124.3(2)
C10 C9 H9 117.9
C8 C9 H9 117.9
C9 C10 H10A 120.0
C9 C10 H10B 120.0
H10A C10 H10B 120.0
C6 C11 H11A 109.5
C6 C11 H11B 109.5
H11A C11 H11B 109.5
C6 C11 H11C 109.5
H11A C11 H11C 109.5
H11B C11 H11C 109.5

loop_
_geom_bond_atom_site_label_1
_geom_bond_atom_site_label_2
_geom_bond_distance
O1 C3 1.414(2)
O1 C2 1.429(2)
N1 C7 1.488(2)
N1 C1 1.498(2)
N1 C4 1.5274(19)
N1 H1 0.9100
C1 C2 1.503(3)
C1 H1A 0.9700
C1 H1B 0.9700
C2 H2A 0.9700
C2 H2B 0.9700
C3 C4 1.519(2)
C3 H3A 0.9700
C3 H3B 0.9700
C4 C8 1.531(2)
C4 C5 1.531(3)
C5 C6 1.543(2)
C5 H5A 0.9700
C5 H5B 0.9700
C6 C11 1.520(4)
C6 C7 1.522(3)
C6 H6 0.9800
C7 H7A 0.9700
C7 H7B 0.9700
C8 C9 1.501(3)
C8 H8A 0.9700
C8 H8B 0.9700
C9 C10 1.296(3)
C9 H9 0.9300
C10 H10A 0.9300
C10 H10B 0.9300
C11 H11A 0.9600
C11 H11B 0.9600
C11 H11C 0.9600

loop_
_geom_hbond_atom_site_label_D
_geom_hbond_atom_site_label_H
_geom_hbond_atom_site_label_A
_geom_hbond_distance_DH
_geom_hbond_distance_HA
_geom_hbond_distance_DA
_geom_hbond_angle_DHA
N1 H1 Br1 0.91 2.27 3.1695(14) 171

loop_
_geom_torsion_atom_site_label_1
_geom_torsion_atom_site_label_2
_geom_torsion_atom_site_label_3
_geom_torsion_atom_site_label_4
_geom_torsion
C7 N1 C1 C2 -78.22(19)
C4 N1 C1 C2 45.9(2)
C3 O1 C2 C1 64.9(2)
N1 C1 C2 O1 -54.7(2)
C2 O1 C3 C4 -66.4(2)
O1 C3 C4 N1 54.57(19)
O1 C3 C4 C8 -64.5(2)
O1 C3 C4 C5 166.07(15)
C7 N1 C4 C3 84.72(17)
C1 N1 C4 C3 -44.51(19)
C7 N1 C4 C8 -154.09(16)
C1 N1 C4 C8 76.68(19)
C7 N1 C4 C5 -31.71(18)
C1 N1 C4 C5 -160.94(16)
C3 C4 C5 C6 -104.57(18)
N1 C4 C5 C6 10.2(2)
C8 C4 C5 C6 127.85(17)
C4 C5 C6 C11 136.9(2)
C4 C5 C6 C7 14.0(2)
C1 N1 C7 C6 169.76(15)
C4 N1 C7 C6 41.20(18)
C11 C6 C7 N1 -158.45(18)
C5 C6 C7 N1 -33.3(2)
C3 C4 C8 C9 -62.6(2)
N1 C4 C8 C9 178.60(18)
C5 C4 C8 C9 64.2(2)
C4 C8 C9 C10 122.9(3)
